data_7023185
loop_
_publ_author_name
'Zhang, Dao'
'Zhou, Sen'
'Li, Zhiming'
'Wang, Quanrui'
'Weng, Linhong'

_publ_section_title
;
 Direct synthesis of cis-dihalido-bis(NHC) complex of nickel(II) and
 catalytic application in olefin addition polymerization: effect of
 halogen co-ligands and density functional theory study.
;
_journal_issue 33
_journal_name_full 'Dalton transactions (Cambridge, England : 2003)'
_journal_page_first 12020
_journal_page_last 12030
_journal_paper_doi 10.1039/c3dt50957e
_journal_volume 42
_journal_year 2013
_chemical_formula_sum 'C20 H24 Br N3'
_chemical_formula_weight 386.33
_chemical_name_systematic
; 
 ? 
;
_space_group_crystal_system monoclinic
_space_group_IT_number 14
_space_group_name_Hall '-P 2ybc'
_space_group_name_H-M_alt 'P 1 21/c 1'
_symmetry_space_group_name_Hall '-P 2ybc'
_symmetry_space_group_name_H-M 'P 1 21/c 1'
_atom_sites_solution_hydrogens geom
_audit_creation_method SHELXL-2013
_cell_angle_alpha 90
_cell_angle_beta 96.017(5)
_cell_angle_gamma 90
_cell_formula_units_Z 4
_cell_length_a 10.403(4)
_cell_length_b 9.077(3)
_cell_length_c 20.526(7)
_cell_measurement_reflns_used 898
_cell_measurement_temperature 293(2)
_cell_measurement_theta_max 24.204
_cell_measurement_theta_min 2.955
_cell_volume 1927.6(12)
_computing_cell_refinement 'Bruker SMART'
_computing_data_collection 'Bruker SMART'
_computing_data_reduction 'Bruker SHELXTL'
_computing_molecular_graphics 'Bruker SHELXTL'
_computing_publication_material 'Bruker SHELXTL'
_computing_structure_refinement 'SHELXL-2013 (Sheldrick, 2013)'
_computing_structure_solution 'Bruker SHELXTL'
_diffrn_ambient_temperature 293(2)
_diffrn_measured_fraction_theta_full 0.974
_diffrn_measured_fraction_theta_max 0.995
_diffrn_measurement_device_type 'CCD area detector'
_diffrn_measurement_method 'phi and omega scans'
_diffrn_radiation_type MoK\a
_diffrn_radiation_wavelength 0.71073
_diffrn_reflns_av_R_equivalents 0.0521
_diffrn_reflns_av_unetI/netI 0.0728
_diffrn_reflns_Laue_measured_fraction_full 0.974
_diffrn_reflns_Laue_measured_fraction_max 0.995
_diffrn_reflns_limit_h_max 12
_diffrn_reflns_limit_h_min -10
_diffrn_reflns_limit_k_max 10
_diffrn_reflns_limit_k_min -9
_diffrn_reflns_limit_l_max 23
_diffrn_reflns_limit_l_min -24
_diffrn_reflns_number 7748
_diffrn_reflns_point_group_measured_fraction_full 0.974
_diffrn_reflns_point_group_measured_fraction_max 0.995
_diffrn_reflns_theta_full 25.242
_diffrn_reflns_theta_max 25.010
_diffrn_reflns_theta_min 1.969
_exptl_absorpt_coefficient_mu 2.138
_exptl_absorpt_correction_T_max 1.0000
_exptl_absorpt_correction_T_min 0.70488
_exptl_absorpt_correction_type multi-scan
_exptl_crystal_colour colorless
_exptl_crystal_density_diffrn 1.331
_exptl_crystal_description Block
_exptl_crystal_F_000 800
_exptl_crystal_size_max 0.100
_exptl_crystal_size_mid 0.080
_exptl_crystal_size_min 0.050
_refine_diff_density_max 0.542
_refine_diff_density_min -0.540
_refine_diff_density_rms 0.126
_refine_ls_extinction_method none
_refine_ls_goodness_of_fit_ref 0.915
_refine_ls_hydrogen_treatment constr
_refine_ls_matrix_type full
_refine_ls_number_parameters 217
_refine_ls_number_reflns 3391
_refine_ls_number_restraints 1
_refine_ls_restrained_S_all 0.916
_refine_ls_R_factor_all 0.1283
_refine_ls_R_factor_gt 0.0761
_refine_ls_shift/su_max 0.000
_refine_ls_shift/su_mean 0.000
_refine_ls_structure_factor_coef Fsqd
_refine_ls_weighting_details
; 
 w=1/[\s^2^(Fo^2^)+(0.1464P)^2^] 
 where P=(Fo^2^+2Fc^2^)/3 
;
_refine_ls_weighting_scheme calc
_refine_ls_wR_factor_gt 0.2109
_refine_ls_wR_factor_ref 0.2331
_reflns_Friedel_coverage 0.000
_reflns_number_gt 1732
_reflns_number_total 3391
_reflns_threshold_expression 'I > 2\s(I)'
_cod_data_source_file c3dt50957e.txt
_cod_data_source_block a00719b
_cod_original_cell_volume 1927.5(12)
_cod_database_code 7023185
_shelx_space_group_comment
; 
The symmetry employed for this shelxl refinement is uniquely defined 
by the following loop, which should always be used as a source of 
symmetry information in preference to the above space-group names. 
They are only intended as comments. 
;
_shelx_estimated_absorpt_t_min 0.815
_shelx_estimated_absorpt_t_max 0.901
_shelxl_version_number 2013-2

loop_
_space_group_symop_operation_xyz
'x, y, z'
'-x, y+1/2, -z+1/2'
'-x, -y, -z'
'x, -y-1/2, z-1/2'

loop_
_atom_site_label
_atom_site_type_symbol
_atom_site_fract_x
_atom_site_fract_y
_atom_site_fract_z
_atom_site_U_iso_or_equiv
_atom_site_adp_type
_atom_site_occupancy
_atom_site_site_symmetry_order
_atom_site_calc_flag
_atom_site_refinement_flags_posn
_atom_site_refinement_flags_adp
Br1 Br 0.64135(9) 0.43728(8) 0.15089(4) 0.0860(4) Uani 1 1 d . .
N1 N 0.6715(4) -0.0581(5) 0.1221(2) 0.0393(11) Uani 1 1 d . .
N2 N 0.6409(4) 0.0280(5) 0.2177(2) 0.0358(11) Uani 1 1 d . .
N3 N 0.8705(5) 0.2562(6) 0.2511(3) 0.0590(15) Uani 1 1 d . .
H3B H 0.8058 0.2528 0.2214 0.071 Uiso 1 1 calc R U
C1 C 0.7461(9) -0.0684(9) -0.1495(4) 0.091(3) Uani 1 1 d . .
H1A H 0.6878 -0.1380 -0.1720 0.137 Uiso 1 1 calc R U
H1B H 0.8335 -0.0950 -0.1554 0.137 Uiso 1 1 calc R U
H1C H 0.7280 0.0283 -0.1670 0.137 Uiso 1 1 calc R U
C2 C 0.7291(7) -0.0693(7) -0.0783(3) 0.0594(18) Uani 1 1 d . .
C3 C 0.6360(6) -0.1561(7) -0.0538(3) 0.0555(17) Uani 1 1 d . .
H3A H 0.5869 -0.2185 -0.0825 0.067 Uiso 1 1 calc R U
C4 C 0.6123(5) -0.1547(6) 0.0111(3) 0.0496(16) Uani 1 1 d . .
C5 C 0.6913(5) -0.0633(6) 0.0545(3) 0.0426(14) Uani 1 1 d . .
C6 C 0.7878(5) 0.0254(7) 0.0315(3) 0.0473(15) Uani 1 1 d . .
C7 C 0.8014(6) 0.0195(7) -0.0338(3) 0.0599(18) Uani 1 1 d . .
H7A H 0.8638 0.0795 -0.0495 0.072 Uiso 1 1 calc R U
C8 C 0.5058(6) -0.2472(7) 0.0346(3) 0.0623(18) Uani 1 1 d . .
H8A H 0.4632 -0.3016 -0.0016 0.094 Uiso 1 1 calc R U
H8B H 0.4443 -0.1844 0.0527 0.094 Uiso 1 1 calc R U
H8C H 0.5419 -0.3147 0.0676 0.094 Uiso 1 1 calc R U
C9 C 0.8728(6) 0.1268(8) 0.0765(3) 0.0607(18) Uani 1 1 d . .
H9A H 0.9326 0.1771 0.0516 0.091 Uiso 1 1 calc R U
H9B H 0.9198 0.0698 0.1104 0.091 Uiso 1 1 calc R U
H9C H 0.8197 0.1977 0.0958 0.091 Uiso 1 1 calc R U
C10 C 0.6482(5) 0.0622(6) 0.1571(3) 0.0402(14) Uani 1 1 d . .
H10A H 0.6386 0.1569 0.1400 0.048 Uiso 1 1 calc R U
C11 C 0.6786(5) -0.1774(7) 0.1661(3) 0.0511(16) Uani 1 1 d . .
H11A H 0.6941 -0.2756 0.1566 0.061 Uiso 1 1 calc R U
C12 C 0.6586(5) -0.1211(7) 0.2240(3) 0.0522(16) Uani 1 1 d . .
H12A H 0.6569 -0.1744 0.2626 0.063 Uiso 1 1 calc R U
C13 C 0.6259(5) 0.1316(7) 0.2722(3) 0.0455(15) Uani 1 1 d . .
H13A H 0.5499 0.1049 0.2932 0.055 Uiso 1 1 calc R U
H13B H 0.6132 0.2306 0.2549 0.055 Uiso 1 1 calc R U
C14 C 0.7428(6) 0.1294(7) 0.3222(3) 0.0484(15) Uani 1 1 d . .
C15 C 0.7305(8) 0.0570(8) 0.3812(4) 0.076(2) Uani 1 1 d . .
H15A H 0.6514 0.0159 0.3885 0.091 Uiso 1 1 calc R U
C16 C 0.8336(12) 0.0457(12) 0.4287(5) 0.110(3) Uani 1 1 d D .
H16A H 0.8261 -0.0013 0.4684 0.132 Uiso 1 1 calc R U
C17 C 0.9471(11) 0.1064(13) 0.4149(5) 0.124(4) Uani 1 1 d D .
H17A H 1.0179 0.0993 0.4464 0.148 Uiso 1 1 calc R U
C18 C 0.9638(7) 0.1784(10) 0.3567(4) 0.081(2) Uani 1 1 d . .
H18A H 1.0434 0.2188 0.3498 0.097 Uiso 1 1 calc R U
C19 C 0.8596(6) 0.1888(7) 0.3094(3) 0.0511(16) Uani 1 1 d . .
C20 C 0.9873(7) 0.3343(11) 0.2368(4) 0.092(3) Uani 1 1 d . .
H20A H 0.9746 0.3740 0.1932 0.138 Uiso 1 1 calc R U
H20B H 1.0589 0.2672 0.2401 0.138 Uiso 1 1 calc R U
H20C H 1.0049 0.4131 0.2676 0.138 Uiso 1 1 calc R U

loop_
_atom_site_aniso_label
_atom_site_aniso_U_11
_atom_site_aniso_U_22
_atom_site_aniso_U_33
_atom_site_aniso_U_23
_atom_site_aniso_U_13
_atom_site_aniso_U_12
Br1 0.1108(8) 0.0475(5) 0.0976(8) 0.0038(4) 0.0015(5) 0.0125(4)
N1 0.035(2) 0.028(2) 0.054(3) 0.003(2) -0.001(2) 0.0005(19)
N2 0.030(2) 0.034(3) 0.044(3) 0.010(2) 0.003(2) -0.0013(18)
N3 0.039(3) 0.082(4) 0.056(4) -0.009(3) 0.005(2) -0.012(3)
C1 0.102(6) 0.092(6) 0.082(6) -0.028(5) 0.016(5) -0.017(5)
C2 0.067(4) 0.054(4) 0.056(4) -0.019(3) 0.003(3) 0.010(4)
C3 0.065(4) 0.042(4) 0.055(5) -0.017(3) -0.014(3) 0.010(3)
C4 0.042(3) 0.031(3) 0.073(5) 0.000(3) -0.009(3) 0.007(3)
C5 0.039(3) 0.031(3) 0.057(4) -0.006(3) 0.000(3) 0.011(3)
C6 0.043(3) 0.044(4) 0.057(4) -0.015(3) 0.014(3) 0.003(3)
C7 0.056(4) 0.049(4) 0.078(5) -0.007(4) 0.022(4) -0.005(3)
C8 0.055(4) 0.054(4) 0.075(5) 0.003(3) -0.011(3) -0.007(3)
C9 0.049(4) 0.068(5) 0.068(5) -0.018(4) 0.015(3) -0.016(3)
C10 0.032(3) 0.029(3) 0.059(4) 0.006(3) 0.003(3) -0.001(2)
C11 0.044(4) 0.038(3) 0.068(5) 0.007(3) -0.007(3) 0.002(3)
C12 0.049(4) 0.043(3) 0.063(5) 0.018(3) -0.005(3) -0.005(3)
C13 0.040(3) 0.051(4) 0.048(4) 0.012(3) 0.016(3) 0.008(3)
C14 0.058(4) 0.046(3) 0.042(4) 0.001(3) 0.007(3) 0.013(3)
C15 0.091(5) 0.077(5) 0.060(5) 0.011(4) 0.003(4) 0.010(4)
C16 0.122(8) 0.122(9) 0.080(7) 0.041(6) -0.019(6) -0.002(7)
C17 0.138(10) 0.127(9) 0.090(8) -0.009(7) -0.066(7) 0.046(8)
C18 0.062(5) 0.099(6) 0.075(6) -0.009(5) -0.019(4) 0.008(4)
C19 0.043(4) 0.058(4) 0.052(4) -0.004(3) 0.006(3) 0.008(3)
C20 0.070(5) 0.120(7) 0.091(6) -0.026(5) 0.031(4) -0.045(5)

loop_
_atom_type_symbol
_atom_type_description
_atom_type_scat_dispersion_real
_atom_type_scat_dispersion_imag
_atom_type_scat_source
C C 0.0033 0.0016 'International Tables Vol C Tables 4.2.6.8 and 6.1.1.4'
H H 0.0000 0.0000 'International Tables Vol C Tables 4.2.6.8 and 6.1.1.4'
N N 0.0061 0.0033 'International Tables Vol C Tables 4.2.6.8 and 6.1.1.4'
Br Br -0.2901 2.4595 'International Tables Vol C Tables 4.2.6.8 and 6.1.1.4'

loop_
_geom_angle_atom_site_label_1
_geom_angle_atom_site_label_2
_geom_angle_atom_site_label_3
_geom_angle
C10 N1 C11 106.4(5)
C10 N1 C5 126.9(5)
C11 N1 C5 126.6(5)
C10 N2 C12 107.8(5)
C10 N2 C13 126.6(5)
C12 N2 C13 125.4(5)
C19 N3 C20 122.9(6)
C19 N3 H3B 118.6
C20 N3 H3B 118.6
C2 C1 H1A 109.5
C2 C1 H1B 109.5
H1A C1 H1B 109.5
C2 C1 H1C 109.5
H1A C1 H1C 109.5
H1B C1 H1C 109.5
C7 C2 C3 116.5(6)
C7 C2 C1 122.2(7)
C3 C2 C1 121.2(6)
C4 C3 C2 123.2(6)
C4 C3 H3A 118.4
C2 C3 H3A 118.4
C3 C4 C5 117.5(6)
C3 C4 C8 120.9(6)
C5 C4 C8 121.6(6)
C6 C5 C4 120.9(6)
C6 C5 N1 119.3(5)
C4 C5 N1 119.9(5)
C7 C6 C5 117.3(6)
C7 C6 C9 120.4(6)
C5 C6 C9 122.2(6)
C6 C7 C2 124.6(6)
C6 C7 H7A 117.7
C2 C7 H7A 117.7
C4 C8 H8A 109.5
C4 C8 H8B 109.5
H8A C8 H8B 109.5
C4 C8 H8C 109.5
H8A C8 H8C 109.5
H8B C8 H8C 109.5
C6 C9 H9A 109.5
C6 C9 H9B 109.5
H9A C9 H9B 109.5
C6 C9 H9C 109.5
H9A C9 H9C 109.5
H9B C9 H9C 109.5
N2 C10 N1 110.6(5)
N2 C10 H10A 124.7
N1 C10 H10A 124.7
C12 C11 N1 106.0(5)
C12 C11 H11A 127.0
N1 C11 H11A 127.0
C11 C12 N2 109.1(6)
C11 C12 H12A 125.4
N2 C12 H12A 125.4
N2 C13 C14 111.3(4)
N2 C13 H13A 109.4
C14 C13 H13A 109.4
N2 C13 H13B 109.4
C14 C13 H13B 109.4
H13A C13 H13B 108.0
C19 C14 C15 120.9(6)
C19 C14 C13 121.9(5)
C15 C14 C13 117.1(6)
C16 C15 C14 120.9(8)
C16 C15 H15A 119.5
C14 C15 H15A 119.5
C17 C16 C15 116.9(9)
C17 C16 H16A 121.6
C15 C16 H16A 121.6
C16 C17 C18 124.1(8)
C16 C17 H17A 118.0
C18 C17 H17A 118.0
C19 C18 C17 118.5(8)
C19 C18 H18A 120.7
C17 C18 H18A 120.7
N3 C19 C14 120.0(5)
N3 C19 C18 121.3(6)
C14 C19 C18 118.7(7)
N3 C20 H20A 109.5
N3 C20 H20B 109.5
H20A C20 H20B 109.5
N3 C20 H20C 109.5
H20A C20 H20C 109.5
H20B C20 H20C 109.5

loop_
_geom_bond_atom_site_label_1
_geom_bond_atom_site_label_2
_geom_bond_distance
N1 C10 1.342(7)
N1 C11 1.407(7)
N1 C5 1.425(8)
N2 C10 1.293(7)
N2 C12 1.370(8)
N2 C13 1.482(7)
N3 C19 1.358(8)
N3 C20 1.463(8)
N3 H3B 0.8600
C1 C2 1.491(10)
C1 H1A 0.9600
C1 H1B 0.9600
C1 H1C 0.9600
C2 C7 1.380(9)
C2 C3 1.384(9)
C3 C4 1.381(8)
C3 H3A 0.9300
C4 C5 1.414(8)
C4 C8 1.510(9)
C5 C6 1.406(8)
C6 C7 1.364(9)
C6 C9 1.520(8)
C7 H7A 0.9300
C8 H8A 0.9600
C8 H8B 0.9600
C8 H8C 0.9600
C9 H9A 0.9600
C9 H9B 0.9600
C9 H9C 0.9600
C10 H10A 0.9300
C11 C12 1.330(9)
C11 H11A 0.9300
C12 H12A 0.9300
C13 C14 1.508(8)
C13 H13A 0.9700
C13 H13B 0.9700
C14 C19 1.380(8)
C14 C15 1.395(9)
C15 C16 1.377(12)
C15 H15A 0.9300
C16 C17 1.359(9)
C16 H16A 0.9300
C17 C18 1.389(13)
C17 H17A 0.9300
C18 C19 1.382(9)
C18 H18A 0.9300
C20 H20A 0.9600
C20 H20B 0.9600
C20 H20C 0.9600

loop_
_geom_hbond_atom_site_label_D
_geom_hbond_atom_site_label_H
_geom_hbond_atom_site_label_A
_geom_hbond_distance_DH
_geom_hbond_distance_HA
_geom_hbond_distance_DA
_geom_hbond_angle_DHA
_geom_hbond_site_symmetry_A
C13 H13B Br1 0.97 2.88 3.743(6) 148.8 .
C13 H13A Br1 0.97 2.84 3.775(6) 162.1 2_645
C11 H11A Br1 0.93 2.66 3.529(7) 155.2 1_545
C10 H10A Br1 0.93 2.55 3.407(6) 152.7 .
N3 H3B N2 0.86 2.66 3.181(7) 120.1 .
N3 H3B Br1 0.86 2.70 3.404(6) 139.6 .
C13 H13B Br1 0.97 2.88 3.743(6) 148.8 .
C13 H13A Br1 0.97 2.84 3.775(6) 162.1 2_645
C11 H11A Br1 0.93 2.66 3.529(7) 155.2 1_545
C10 H10A Br1 0.93 2.55 3.407(6) 152.7 .
N3 H3B N2 0.86 2.66 3.181(7) 120.1 .
N3 H3B Br1 0.86 2.70 3.404(6) 139.6 .
C13 H13B Br1 0.97 2.88 3.743(6) 148.8 .
C13 H13A Br1 0.97 2.84 3.775(6) 162.1 2_645
C11 H11A Br1 0.93 2.66 3.529(7) 155.2 1_545
C10 H10A Br1 0.93 2.55 3.407(6) 152.7 .
N3 H3B N2 0.86 2.66 3.181(7) 120.1 .
N3 H3B Br1 0.86 2.70 3.404(6) 139.6 .
C10 H10A Br1 0.93 2.55 3.407(6) 152.7 .
N3 H3B N2 0.86 2.66 3.181(7) 120.1 .
N3 H3B Br1 0.86 2.70 3.404(6) 139.6 .
